data_1503529
loop_
_publ_author_name
'Broman, S\/oren Lindb&#x00E6;k'
'Petersen, Anne Ugleholdt'
'Tortzen, Christian Gregers'
'Vibenholt, Johan'
'Bond, Andrew D.'
'Nielsen, Mogens Br\/ondsted'

_publ_section_title
;
 A bis(heptafulvenyl)-dicyanoethylene thermoswitch with two sites for ring
 closure.
;
_journal_issue 1
_journal_name_full 'Organic letters'
_journal_page_first 318
_journal_page_last 321
_journal_paper_doi 10.1021/ol2030586
_journal_volume 14
_journal_year 2012
_chemical_formula_sum 'C20 H18 N2'
_chemical_formula_weight 286.36
_chemical_name_systematic
; 
 ? 
;
_space_group_IT_number 19
_symmetry_cell_setting orthorhombic
_symmetry_space_group_name_Hall 'P 2ac 2ab'
_symmetry_space_group_name_H-M 'P 21 21 21'
_atom_sites_solution_hydrogens geom
_atom_sites_solution_primary direct
_atom_sites_solution_secondary difmap
_audit_creation_method SHELXL-97
_cell_angle_alpha 90.000
_cell_angle_beta 90.000
_cell_angle_gamma 90.000
_cell_formula_units_Z 4
_cell_length_a 6.1520(14)
_cell_length_b 9.7480(13)
_cell_length_c 26.381(4)
_cell_measurement_reflns_used 17992
_cell_measurement_temperature 122(2)
_cell_measurement_theta_max 32.43
_cell_measurement_theta_min 1.54
_cell_volume 1582.1(5)
_computing_structure_refinement 'SHELXL-97 (Sheldrick, 1997)'
_computing_structure_solution 'SHELXS-97 (Sheldrick, 1990)'
_diffrn_ambient_temperature 122(2)
_diffrn_measured_fraction_theta_full 0.998
_diffrn_measured_fraction_theta_max 0.998
_diffrn_radiation_monochromator graphite
_diffrn_radiation_source 'fine-focus sealed tube'
_diffrn_radiation_type MoK\a
_diffrn_radiation_wavelength 0.71073
_diffrn_reflns_av_R_equivalents 0.0702
_diffrn_reflns_av_sigmaI/netI 0.0397
_diffrn_reflns_limit_h_max 9
_diffrn_reflns_limit_h_min -9
_diffrn_reflns_limit_k_max 14
_diffrn_reflns_limit_k_min -14
_diffrn_reflns_limit_l_max 39
_diffrn_reflns_limit_l_min -39
_diffrn_reflns_number 50288
_diffrn_reflns_theta_full 32.43
_diffrn_reflns_theta_max 32.43
_diffrn_reflns_theta_min 1.54
_exptl_absorpt_coefficient_mu 0.071
_exptl_absorpt_correction_T_max 0.992
_exptl_absorpt_correction_T_min 0.967
_exptl_absorpt_correction_type integration
_exptl_absorpt_process_details
;
Gaussian integration (Coppens, 1970) 
;
_exptl_crystal_colour Colourless
_exptl_crystal_density_diffrn 1.202
_exptl_crystal_density_method 'not measured'
_exptl_crystal_description Prism
_exptl_crystal_F_000 608
_exptl_crystal_size_max 0.32
_exptl_crystal_size_mid 0.21
_exptl_crystal_size_min 0.14
_refine_diff_density_max 0.271
_refine_diff_density_min -0.247
_refine_diff_density_rms 0.057
_refine_ls_extinction_method none
_refine_ls_goodness_of_fit_ref 1.090
_refine_ls_hydrogen_treatment constr
_refine_ls_matrix_type full
_refine_ls_number_parameters 199
_refine_ls_number_reflns 3267
_refine_ls_number_restraints 0
_refine_ls_restrained_S_all 1.090
_refine_ls_R_factor_all 0.0599
_refine_ls_R_factor_gt 0.0456
_refine_ls_shift/su_max 0.000
_refine_ls_shift/su_mean 0.000
_refine_ls_structure_factor_coef Fsqd
_refine_ls_weighting_details 'calc w=1/[\s^2^(Fo^2^)+(0.0526P)^2^+0.3650P] where P=(Fo^2^+2Fc^2^)/3'
_refine_ls_weighting_scheme calc
_refine_ls_wR_factor_gt 0.1033
_refine_ls_wR_factor_ref 0.1104
_reflns_number_gt 2793
_reflns_number_total 3267
_reflns_threshold_expression >2sigma(I)
_cod_data_source_file ol2030586_si_001.cif
_cod_data_source_block shelxl
_cod_depositor_comments
;
The following automatic conversions were performed:

'_symmetry_cell_setting' value 'Orthorhombic' changed to
'orthorhombic' according to
/home/saulius/struct/CIF-dictionaries/cif_core.dic dictionary named
'cif_core.dic' version 2.4.1 from 2010-06-29.

Automatic conversion script
Id: cif_fix_values 1715 2011-07-08 13:25:40Z adriana 
;
_cod_database_code 1503529

loop_
_symmetry_equiv_pos_as_xyz
'x, y, z'
'-x+1/2, -y, z+1/2'
'x+1/2, -y+1/2, -z'
'-x, y+1/2, -z+1/2'

loop_
_atom_site_label
_atom_site_type_symbol
_atom_site_fract_x
_atom_site_fract_y
_atom_site_fract_z
_atom_site_U_iso_or_equiv
_atom_site_adp_type
_atom_site_occupancy
_atom_site_symmetry_multiplicity
_atom_site_calc_flag
_atom_site_refinement_flags
C4 C -0.4351(3) -0.78143(15) -0.12209(5) 0.0162(3) Uani 1 1 d .
C7 C -0.0955(3) -1.09660(16) -0.08434(6) 0.0182(3) Uani 1 1 d .
H7 H 0.0388 -1.0559 -0.0754 0.022 Uiso 1 1 d R
C6 C -0.2977(2) -1.01577(15) -0.09663(5) 0.0147(3) Uani 1 1 d .
H6 H -0.3654 -1.0545 -0.1275 0.018 Uiso 1 1 d R
C14 C -0.3465(3) -0.70580(16) -0.20989(5) 0.0176(3) Uani 1 1 d .
H14 H -0.1998 -0.7375 -0.2047 0.021 Uiso 1 1 d R
C1 C -0.5388(3) -0.70142(15) -0.08774(6) 0.0174(3) Uani 1 1 d .
C3 C -0.4560(3) -0.68208(16) -0.03699(6) 0.0193(3) Uani 1 1 d .
C13 C -0.5071(3) -0.78709(16) -0.17659(6) 0.0186(3) Uani 1 1 d .
H13A H -0.6546 -0.7474 -0.1798 0.022 Uiso 1 1 calc R
H13B H -0.5128 -0.8837 -0.1881 0.022 Uiso 1 1 calc R
C8 C -0.0981(3) -1.23458(16) -0.08379(6) 0.0200(3) Uani 1 1 d .
H8 H 0.0413 -1.2873 -0.0807 0.024 Uiso 1 1 d R
N21 N -0.3888(3) -0.66462(15) 0.00283(5) 0.0259(3) Uani 1 1 d .
C2 C -0.7365(3) -0.62850(17) -0.09883(6) 0.0214(3) Uani 1 1 d .
C9 C -0.2901(3) -1.31893(16) -0.08751(6) 0.0222(3) Uani 1 1 d .
H9 H -0.2480 -1.4160 -0.1008 0.027 Uiso 1 1 d R
C17 C -0.3363(3) -0.55524(16) -0.19711(6) 0.0218(3) Uani 1 1 d .
H17 H -0.4538 -0.5221 -0.1793 0.026 Uiso 1 1 d R
C5 C -0.2399(3) -0.86420(15) -0.10715(6) 0.0170(3) Uani 1 1 d .
H5A H -0.1741 -0.8237 -0.0764 0.020 Uiso 1 1 calc R
H5B H -0.1306 -0.8599 -0.1347 0.020 Uiso 1 1 calc R
C11 C -0.5424(3) -1.15827(17) -0.04346(6) 0.0218(3) Uani 1 1 d .
H11 H -0.6453 -1.1711 -0.0157 0.026 Uiso 1 1 d R
C16 C -0.3957(3) -0.71228(17) -0.26576(6) 0.0229(3) Uani 1 1 d .
H16 H -0.5144 -0.7512 -0.2791 0.027 Uiso 1 1 d R
C18 C -0.1673(3) -0.47867(17) -0.21259(6) 0.0251(4) Uani 1 1 d .
H18 H -0.1576 -0.3947 -0.2017 0.030 Uiso 1 1 d R
C15 C -0.2445(3) -0.67417(18) -0.29962(6) 0.0255(3) Uani 1 1 d .
H15 H -0.2728 -0.6865 -0.3336 0.031 Uiso 1 1 d R
C19 C -0.0040(3) -0.52428(18) -0.24758(7) 0.0269(4) Uani 1 1 d .
H19 H 0.1284 -0.4874 -0.2502 0.032 Uiso 1 1 d R
C12 C -0.4493(3) -1.03631(16) -0.05251(6) 0.0190(3) Uani 1 1 d .
H12 H -0.4841 -0.9565 -0.0315 0.023 Uiso 1 1 d R
C20 C -0.0389(3) -0.61129(18) -0.28701(6) 0.0257(4) Uani 1 1 d .
H20 H 0.0849 -0.6311 -0.3108 0.031 Uiso 1 1 d R
C10 C -0.4883(3) -1.28471(18) -0.06906(7) 0.0234(3) Uani 1 1 d .
H10 H -0.5878 -1.3471 -0.0684 0.028 Uiso 1 1 d R
N22 N -0.8950(3) -0.57055(17) -0.10656(7) 0.0342(4) Uani 1 1 d .

loop_
_atom_site_aniso_label
_atom_site_aniso_U_11
_atom_site_aniso_U_22
_atom_site_aniso_U_33
_atom_site_aniso_U_23
_atom_site_aniso_U_13
_atom_site_aniso_U_12
C4 0.0173(7) 0.0133(6) 0.0179(6) 0.0009(5) -0.0003(5) -0.0016(6)
C7 0.0148(7) 0.0212(7) 0.0187(6) 0.0002(5) 0.0005(6) 0.0025(6)
C6 0.0147(7) 0.0147(6) 0.0147(6) 0.0006(5) 0.0009(5) 0.0024(5)
C14 0.0201(7) 0.0158(6) 0.0169(6) 0.0009(5) -0.0018(5) -0.0011(6)
C1 0.0191(7) 0.0138(6) 0.0192(6) 0.0006(5) -0.0009(6) 0.0005(6)
C3 0.0184(7) 0.0171(6) 0.0224(7) -0.0008(5) 0.0019(6) 0.0008(6)
C13 0.0211(7) 0.0162(6) 0.0186(6) -0.0006(5) -0.0012(6) -0.0025(6)
C8 0.0181(7) 0.0211(7) 0.0209(7) 0.0010(6) -0.0001(6) 0.0057(6)
N21 0.0243(7) 0.0287(7) 0.0246(7) -0.0045(6) 0.0007(6) 0.0028(6)
C2 0.0231(8) 0.0170(7) 0.0242(7) -0.0018(6) -0.0013(6) 0.0021(6)
C9 0.0265(9) 0.0170(7) 0.0232(7) -0.0007(6) -0.0045(6) 0.0035(6)
C17 0.0281(8) 0.0167(7) 0.0205(7) -0.0007(6) 0.0002(6) 0.0007(7)
C5 0.0180(7) 0.0151(6) 0.0180(6) 0.0006(5) 0.0014(6) 0.0007(6)
C11 0.0179(7) 0.0226(7) 0.0250(7) 0.0051(6) 0.0033(6) 0.0024(7)
C16 0.0286(9) 0.0207(7) 0.0192(7) -0.0023(6) -0.0043(6) -0.0008(7)
C18 0.0339(9) 0.0162(7) 0.0252(8) 0.0002(6) -0.0026(7) -0.0044(7)
C15 0.0339(9) 0.0257(8) 0.0168(6) 0.0012(6) -0.0011(7) 0.0012(8)
C19 0.0268(8) 0.0254(8) 0.0285(8) 0.0074(6) 0.0006(7) -0.0068(7)
C12 0.0185(7) 0.0192(7) 0.0193(6) 0.0010(5) 0.0039(6) 0.0040(6)
C20 0.0288(9) 0.0262(8) 0.0221(7) 0.0056(6) 0.0048(7) 0.0016(8)
C10 0.0193(8) 0.0189(7) 0.0319(8) 0.0038(6) -0.0052(7) -0.0023(7)
N22 0.0333(9) 0.0285(8) 0.0406(9) -0.0041(7) -0.0074(8) 0.0118(7)

loop_
_atom_type_symbol
_atom_type_description
_atom_type_scat_dispersion_real
_atom_type_scat_dispersion_imag
_atom_type_scat_source
C C 0.0033 0.0000 'International Tables Vol C Tables 4.2.6.8 and 6.1.1.4'
H H 0.0000 0.0000 'International Tables Vol C Tables 4.2.6.8 and 6.1.1.4'
N N 0.0061 0.0000 'International Tables Vol C Tables 4.2.6.8 and 6.1.1.4'

loop_
_geom_angle_atom_site_label_1
_geom_angle_atom_site_label_2
_geom_angle_atom_site_label_3
_geom_angle
C1 C4 C5 120.73(13)
C1 C4 C13 121.42(14)
C5 C4 C13 117.83(13)
C8 C7 C6 121.00(15)
C8 C7 H7 115.3
C6 C7 H7 123.7
C12 C6 C7 105.99(12)
C12 C6 C5 114.13(12)
C7 C6 C5 110.40(13)
C12 C6 H6 108.9
C7 C6 H6 108.9
C5 C6 H6 108.3
C16 C14 C17 105.55(13)
C16 C14 C13 114.02(14)
C17 C14 C13 113.55(13)
C16 C14 H14 108.2
C17 C14 H14 104.0
C13 C14 H14 110.8
C4 C1 C2 123.12(14)
C4 C1 C3 121.91(14)
C2 C1 C3 114.97(14)
N21 C3 C1 178.75(18)
C4 C13 C14 109.69(13)
C4 C13 H13A 109.7
C14 C13 H13A 109.7
C4 C13 H13B 109.7
C14 C13 H13B 109.7
H13A C13 H13B 108.2
C7 C8 C9 125.38(16)
C7 C8 H8 120.2
C9 C8 H8 114.5
N22 C2 C1 178.51(19)
C10 C9 C8 124.90(15)
C10 C9 H9 124.6
C8 C9 H9 109.7
C18 C17 C14 120.32(16)
C18 C17 H17 124.6
C14 C17 H17 115.1
C4 C5 C6 112.17(13)
C4 C5 H5A 109.2
C6 C5 H5A 109.2
C4 C5 H5B 109.2
C6 C5 H5B 109.2
H5A C5 H5B 107.9
C12 C11 C10 125.11(15)
C12 C11 H11 121.6
C10 C11 H11 113.0
C15 C16 C14 120.01(17)
C15 C16 H16 115.0
C14 C16 H16 124.5
C17 C18 C19 124.43(16)
C17 C18 H18 118.4
C19 C18 H18 117.2
C16 C15 C20 124.83(15)
C16 C15 H15 118.7
C20 C15 H15 116.4
C20 C19 C18 125.08(19)
C20 C19 H19 109.7
C18 C19 H19 124.3
C11 C12 C6 121.35(14)
C11 C12 H12 120.7
C6 C12 H12 117.9
C19 C20 C15 125.43(18)
C19 C20 H20 118.5
C15 C20 H20 116.0
C9 C10 C11 125.83(16)
C9 C10 H10 118.2
C11 C10 H10 115.4

loop_
_geom_bond_atom_site_label_1
_geom_bond_atom_site_label_2
_geom_bond_distance
C4 C1 1.355(2)
C4 C5 1.500(2)
C4 C13 1.505(2)
C7 C8 1.345(2)
C7 C6 1.508(2)
C7 H7 0.9466
C6 C12 1.505(2)
C6 C5 1.545(2)
C6 H6 0.9892
C14 C16 1.506(2)
C14 C17 1.507(2)
C14 C13 1.541(2)
C14 H14 0.9634
C1 C2 1.438(2)
C1 C3 1.445(2)
C3 N21 1.142(2)
C13 H13A 0.9900
C13 H13B 0.9900
C8 C9 1.443(3)
C8 H8 1.0033
C2 N22 1.145(2)
C9 C10 1.355(3)
C9 H9 1.0414
C17 C18 1.344(3)
C17 H17 0.9212
C5 H5A 0.9900
C5 H5B 0.9900
C11 C12 1.341(2)
C11 C10 1.444(2)
C11 H11 0.9761
C16 C15 1.342(3)
C16 H16 0.8941
C18 C19 1.435(3)
C18 H18 0.8702
C15 C20 1.444(3)
C15 H15 0.9218
C19 C20 1.359(3)
C19 H19 0.8928
C12 H12 0.9791
C20 H20 1.0066
C10 H10 0.8631

loop_
_geom_torsion_atom_site_label_1
_geom_torsion_atom_site_label_2
_geom_torsion_atom_site_label_3
_geom_torsion_atom_site_label_4
_geom_torsion
C8 C7 C6 C12 69.34(19)
C8 C7 C6 C5 -166.58(15)
C5 C4 C1 C2 -174.91(14)
C13 C4 C1 C2 7.0(2)
C5 C4 C1 C3 5.8(2)
C13 C4 C1 C3 -172.32(14)
C1 C4 C13 C14 105.25(17)
C5 C4 C13 C14 -72.93(17)
C16 C14 C13 C4 176.36(13)
C17 C14 C13 C4 -62.68(18)
C6 C7 C8 C9 -8.9(3)
C7 C8 C9 C10 -32.7(3)
C16 C14 C17 C18 -72.2(2)
C13 C14 C17 C18 162.16(15)
C1 C4 C5 C6 99.33(17)
C13 C4 C5 C6 -82.47(16)
C12 C6 C5 C4 -63.59(17)
C7 C6 C5 C4 177.15(12)
C17 C14 C16 C15 70.1(2)
C13 C14 C16 C15 -164.54(16)
C14 C17 C18 C19 9.6(3)
C14 C16 C15 C20 -7.2(3)
C17 C18 C19 C20 33.7(3)
C10 C11 C12 C6 9.0(3)
C7 C6 C12 C11 -69.11(19)
C5 C6 C12 C11 169.17(15)
C18 C19 C20 C15 -1.3(3)
C16 C15 C20 C19 -33.5(3)
C8 C9 C10 C11 1.1(3)
C12 C11 C10 C9 31.3(3)
